data_1549777
loop_
_publ_author_name
'Kitano, Hiroyuki'
'Matsuoka, Wataru'
'Ito, Hideto'
'Itami, Kenichiro'

_publ_section_title
;
 Annulative \p-extension of indoles and pyrroles with diiodobiaryls by Pd
 catalysis: rapid synthesis of nitrogen-containing polycyclic aromatic
 compounds.
;
_journal_issue 38
_journal_name_full 'Chemical science'
_journal_page_first 7556
_journal_page_last 7561
_journal_paper_doi 10.1039/c8sc02802h
_journal_volume 9
_journal_year 2018
_chemical_formula_sum 'C41 H27 N O S4'
_chemical_formula_weight 677.87
_chemical_name_systematic 'compound 9'
_space_group_crystal_system monoclinic
_space_group_IT_number 14
_space_group_name_Hall '-P 2ybc'
_space_group_name_H-M_alt 'P 1 21/c 1'
_symmetry_space_group_name_Hall '-P 2ybc'
_symmetry_space_group_name_H-M 'P 1 21/c 1'
_atom_sites_solution_hydrogens geom
_audit_creation_method SHELXL-2016/6
_audit_update_record
;
2018-06-09 deposited with the CCDC.
2018-08-02 downloaded from the CCDC.
;
_cell_angle_alpha 90
_cell_angle_beta 97.890(3)
_cell_angle_gamma 90
_cell_formula_units_Z 4
_cell_length_a 16.1846(6)
_cell_length_b 27.2713(9)
_cell_length_c 7.6092(3)
_cell_measurement_reflns_used 10468
_cell_measurement_temperature 123(2)
_cell_measurement_theta_max 27.1860
_cell_measurement_theta_min 2.5120
_cell_volume 3326.7(2)
_computing_cell_refinement 'CrysAlisPro 1.171.38.41 (Rigaku OD, 2015)'
_computing_data_collection 'CrysAlisPro 1.171.38.41 (Rigaku OD, 2015)'
_computing_data_reduction 'CrysAlisPro 1.171.38.41 (Rigaku OD, 2015)'
_computing_molecular_graphics 'Yadokari-XG 2009 (Wakita Nemoto et al., 2009)'
_computing_publication_material 'Yadokari-XG 2009 (Wakita,Nemoto et al., 2009)'
_computing_structure_refinement 'SHELXL-2016/6 (Sheldrick, 2016)'
_computing_structure_solution SIR-97
_diffrn_ambient_temperature 123(2)
_diffrn_measured_fraction_theta_full 0.997
_diffrn_measured_fraction_theta_max 0.997
_diffrn_measurement_device_type 'dtrek-CrysAlisPro-abstract goniometer imported rigaku-d*trek images'
_diffrn_measurement_method '\w scans'
_diffrn_radiation_monochromator graphite
_diffrn_radiation_type MoK\a
_diffrn_radiation_wavelength 0.71073
_diffrn_reflns_av_R_equivalents 0.0434
_diffrn_reflns_av_unetI/netI 0.0367
_diffrn_reflns_Laue_measured_fraction_full 0.997
_diffrn_reflns_Laue_measured_fraction_max 0.997
_diffrn_reflns_limit_h_max 19
_diffrn_reflns_limit_h_min -19
_diffrn_reflns_limit_k_max 29
_diffrn_reflns_limit_k_min -32
_diffrn_reflns_limit_l_max 9
_diffrn_reflns_limit_l_min -8
_diffrn_reflns_number 30329
_diffrn_reflns_point_group_measured_fraction_full 0.997
_diffrn_reflns_point_group_measured_fraction_max 0.997
_diffrn_reflns_theta_full 24.999
_diffrn_reflns_theta_max 24.999
_diffrn_reflns_theta_min 1.961
_diffrn_source 'fine-focus sealed X-ray tube'
_exptl_absorpt_coefficient_mu 0.321
_exptl_absorpt_correction_T_max 1.00000
_exptl_absorpt_correction_T_min 0.87990
_exptl_absorpt_correction_type multi-scan
_exptl_absorpt_process_details
;
CrysAlisPro 1.171.38.41 (Rigaku Oxford Diffraction, 2015)
Empirical absorption correction using spherical harmonics,
 implemented in SCALE3 ABSPACK scaling algorithm.
;
_exptl_crystal_colour yellow
_exptl_crystal_density_diffrn 1.353
_exptl_crystal_description block
_exptl_crystal_F_000 1408
_exptl_crystal_recrystallization_method 'Re-crystallisation from solvent: THF/pentane'
_exptl_crystal_size_max 0.200
_exptl_crystal_size_mid 0.100
_exptl_crystal_size_min 0.020
_refine_diff_density_max 1.303
_refine_diff_density_min -0.616
_refine_diff_density_rms 0.107
_refine_ls_extinction_method none
_refine_ls_goodness_of_fit_ref 1.086
_refine_ls_hydrogen_treatment constr
_refine_ls_matrix_type full
_refine_ls_number_parameters 469
_refine_ls_number_reflns 5832
_refine_ls_number_restraints 140
_refine_ls_restrained_S_all 1.104
_refine_ls_R_factor_all 0.0871
_refine_ls_R_factor_gt 0.0653
_refine_ls_shift/su_max 0.000
_refine_ls_shift/su_mean 0.000
_refine_ls_structure_factor_coef Fsqd
_refine_ls_weighting_details 'w=1/[\s^2^(Fo^2^)+(0.1347P)^2^+7.0740P] where P=(Fo^2^+2Fc^2^)/3'
_refine_ls_weighting_scheme calc
_refine_ls_wR_factor_gt 0.2172
_refine_ls_wR_factor_ref 0.2336
_reflns_Friedel_coverage 0.000
_reflns_number_gt 4387
_reflns_number_total 5832
_reflns_threshold_expression 'I > 2\s(I)'
_cod_data_source_file c8sc02802h2.cif
_cod_data_source_block 9
_cod_depositor_comments 'Adding full bibliography for 1549775--1549777.cif.'
_cod_database_code 1549777
_shelx_shelxl_version_number 2016/6
_shelx_space_group_comment
;
The symmetry employed for this shelxl refinement is uniquely defined
by the following loop, which should always be used as a source of
symmetry information in preference to the above space-group names.
They are only intended as comments.
;
_shelx_estimated_absorpt_t_min 0.939
_shelx_estimated_absorpt_t_max 0.994

loop_
_space_group_symop_operation_xyz
'x, y, z'
'-x, y+1/2, -z+1/2'
'-x, -y, -z'
'x, -y-1/2, z-1/2'

loop_
_atom_site_label
_atom_site_type_symbol
_atom_site_fract_x
_atom_site_fract_y
_atom_site_fract_z
_atom_site_U_iso_or_equiv
_atom_site_adp_type
_atom_site_occupancy
_atom_site_site_symmetry_order
_atom_site_calc_flag
_atom_site_refinement_flags_posn
_atom_site_refinement_flags_adp
_atom_site_refinement_flags_occupancy
_atom_site_disorder_assembly
_atom_site_disorder_group
C1 C 1.1028(3) 0.13802(17) 0.9316(7) 0.0379(12) Uani 1 1 d . . . . .
H1 H 1.136446 0.108660 0.919138 0.057 Uiso 1 1 calc R U . . .
H2 H 1.136988 0.167334 0.922429 0.057 Uiso 1 1 calc R U . . .
H3 H 1.082862 0.137576 1.047530 0.057 Uiso 1 1 calc R U . . .
N1 N 1.0310(2) 0.13875(12) 0.7901(5) 0.0254(8) Uani 1 1 d . . . . .
C2 C 0.9743(3) 0.17792(15) 0.7832(5) 0.0261(10) Uani 1 1 d . . . . .
C3 C 0.9927(3) 0.22876(15) 0.7950(6) 0.0267(10) Uani 1 1 d . . . . .
C4 C 1.0703(3) 0.25623(16) 0.8137(6) 0.0283(10) Uani 1 1 d . . . . .
C5 C 1.1521(3) 0.24204(18) 0.7954(6) 0.0341(11) Uani 1 1 d . . . . .
H4 H 1.163037 0.209160 0.764327 0.041 Uiso 1 1 calc R U . . .
C6 C 1.2169(3) 0.27536(19) 0.8221(7) 0.0400(12) Uani 1 1 d . . . . .
H5 H 1.271974 0.265196 0.809721 0.048 Uiso 1 1 calc R U . . .
C7 C 1.2021(3) 0.32398(19) 0.8673(7) 0.0400(12) Uani 1 1 d . . . . .
H6 H 1.247558 0.346091 0.891348 0.048 Uiso 1 1 calc R U . . .
C8 C 1.1220(3) 0.34024(17) 0.8775(6) 0.0354(11) Uani 1 1 d . . . . .
H7 H 1.111707 0.373433 0.905574 0.042 Uiso 1 1 calc R U . . .
C9 C 1.0564(3) 0.30657(16) 0.8453(6) 0.0303(10) Uani 1 1 d . . . . .
S1 S 0.95148(8) 0.32138(4) 0.82892(15) 0.0310(3) Uani 1 1 d . . . . .
C10 C 0.9238(3) 0.26016(15) 0.7900(6) 0.0269(10) Uani 1 1 d . . . . .
C11 C 0.8427(3) 0.24339(15) 0.7418(5) 0.0260(10) Uani 1 1 d . . . . .
S2 S 0.75566(8) 0.28104(4) 0.68787(16) 0.0316(3) Uani 1 1 d . . . . .
C12 C 0.6948(3) 0.23086(17) 0.6069(6) 0.0309(10) Uani 1 1 d . . . . .
C13 C 0.6138(3) 0.23327(19) 0.5227(7) 0.0392(12) Uani 1 1 d . . . . .
H8 H 0.583524 0.263196 0.517045 0.047 Uiso 1 1 calc R U . . .
C14 C 0.5780(3) 0.1911(2) 0.4470(7) 0.0432(13) Uani 1 1 d . . . . .
H9 H 0.522188 0.191857 0.388774 0.052 Uiso 1 1 calc R U . . .
C15 C 0.6227(3) 0.14717(19) 0.4549(7) 0.0387(12) Uani 1 1 d . . . . .
H10 H 0.597638 0.118746 0.398442 0.046 Uiso 1 1 calc R U . . .
C16 C 0.7029(3) 0.14449(17) 0.5437(6) 0.0311(10) Uani 1 1 d . . . . .
H11 H 0.732489 0.114332 0.549281 0.037 Uiso 1 1 calc R U . . .
C17 C 0.7403(3) 0.18636(16) 0.6254(6) 0.0284(10) Uani 1 1 d . . . . .
C18 C 0.8249(3) 0.19351(16) 0.7128(6) 0.0267(10) Uani 1 1 d . . . . .
C19 C 0.8921(3) 0.15995(15) 0.7579(6) 0.0254(10) Uani 1 1 d . . . . .
C20 C 0.8981(3) 0.10663(15) 0.7684(5) 0.0258(10) Uani 1 1 d . . . . .
C21 C 0.8425(3) 0.06794(15) 0.7977(6) 0.0263(10) Uani 1 1 d . . . . .
C22 C 0.7611(3) 0.06869(16) 0.8590(6) 0.0291(10) Uani 1 1 d . . . . .
C23 C 0.7176(3) 0.10849(17) 0.9223(6) 0.0319(11) Uani 1 1 d . . . . .
H12 H 0.740255 0.140647 0.923125 0.038 Uiso 1 1 calc R U . . .
C24 C 0.6422(3) 0.10049(19) 0.9829(7) 0.0384(12) Uani 1 1 d . . . . .
H13 H 0.612891 0.127365 1.024439 0.046 Uiso 1 1 calc R U . . .
C25 C 0.6082(4) 0.05318(19) 0.9840(7) 0.0430(13) Uani 1 1 d . . . . .
H14 H 0.555237 0.048541 1.022185 0.052 Uiso 1 1 calc R U . . .
C26 C 0.6508(3) 0.01335(18) 0.9301(7) 0.0378(12) Uani 1 1 d . . . . .
H15 H 0.628044 -0.018734 0.932017 0.045 Uiso 1 1 calc R U . . .
C27 C 0.7283(3) 0.02123(16) 0.8725(6) 0.0318(11) Uani 1 1 d . . . . .
S3 S 0.79713(8) -0.02437(4) 0.82529(15) 0.0318(3) Uani 1 1 d . . . . .
C28 C 0.8717(3) 0.01961(15) 0.7898(6) 0.0276(10) Uani 1 1 d . . . . .
C29 C 0.9538(3) 0.00962(15) 0.7649(6) 0.0274(10) Uani 1 1 d . . . . .
S4 S 0.99676(8) -0.04867(4) 0.75257(15) 0.0310(3) Uani 1 1 d . . . . .
C30 C 1.0930(3) -0.02355(16) 0.7218(6) 0.0298(10) Uani 1 1 d . . . . .
C31 C 1.1626(3) -0.05050(17) 0.6933(6) 0.0332(11) Uani 1 1 d . . . . .
H16 H 1.161972 -0.085317 0.696837 0.040 Uiso 1 1 calc R U . . .
C32 C 1.2329(3) -0.02537(18) 0.6596(6) 0.0365(12) Uani 1 1 d . . . . .
H17 H 1.281652 -0.042947 0.640872 0.044 Uiso 1 1 calc R U . . .
C33 C 1.2325(3) 0.02611(18) 0.6530(6) 0.0359(11) Uani 1 1 d . . . . .
H18 H 1.280612 0.043024 0.626454 0.043 Uiso 1 1 calc R U . . .
C34 C 1.1636(3) 0.05232(17) 0.6843(6) 0.0320(11) Uani 1 1 d . . . . .
H19 H 1.164454 0.087113 0.678801 0.038 Uiso 1 1 calc R U . . .
C35 C 1.0923(3) 0.02825(15) 0.7242(5) 0.0273(10) Uani 1 1 d . . . . .
C36 C 1.0116(3) 0.04710(16) 0.7552(5) 0.0269(10) Uani 1 1 d . . . . .
C37 C 0.9826(3) 0.09569(15) 0.7698(5) 0.0255(10) Uani 1 1 d . . . . .
O1 O 0.4171(7) 0.2879(4) 0.4177(15) 0.102(4) Uani 0.5 1 d D U P . .
C38 C 0.3845(13) 0.3171(6) 0.5466(16) 0.109(5) Uani 0.5 1 d D U P . .
H20 H 0.423370 0.316864 0.658957 0.131 Uiso 0.5 1 calc R U P . .
H21 H 0.330304 0.303568 0.570395 0.131 Uiso 0.5 1 calc R U P . .
C39 C 0.3727(15) 0.3693(5) 0.477(2) 0.129(6) Uani 0.5 1 d D U P . .
H22 H 0.418586 0.390852 0.530585 0.154 Uiso 0.5 1 calc R U P . .
H23 H 0.318840 0.383093 0.501529 0.154 Uiso 0.5 1 calc R U P . .
C40 C 0.3741(14) 0.3631(5) 0.273(2) 0.127(6) Uani 0.5 1 d D U P . .
H24 H 0.316710 0.362304 0.208549 0.152 Uiso 0.5 1 calc R U P . .
H25 H 0.405319 0.390105 0.226122 0.152 Uiso 0.5 1 calc R U P . .
C41 C 0.4185(10) 0.3134(5) 0.2574(16) 0.087(4) Uani 0.5 1 d D U P . .
H26 H 0.389342 0.294310 0.156947 0.105 Uiso 0.5 1 calc R U P . .
H27 H 0.476769 0.318920 0.236150 0.105 Uiso 0.5 1 calc R U P . .
C42 C 0.5506(10) 0.0094(6) 0.387(3) 0.099(4) Uani 0.5 1 d D U P A -1
H28 H 0.600307 0.023461 0.459765 0.118 Uiso 0.5 1 calc R U P A -1
H29 H 0.568843 -0.008568 0.285996 0.118 Uiso 0.5 1 calc R U P A -1
C43 C 0.5041(12) -0.0254(5) 0.500(3) 0.114(4) Uani 0.5 1 d D U P A -1
H30 H 0.542146 -0.038509 0.602007 0.137 Uiso 0.5 1 calc R U P A -1
H31 H 0.478503 -0.053129 0.427872 0.137 Uiso 0.5 1 calc R U P A -1
C44 C 0.4363(13) 0.0081(6) 0.563(3) 0.110(4) Uani 0.5 1 d D U P A -1
H32 H 0.447423 0.013405 0.692409 0.132 Uiso 0.5 1 calc R U P A -1
H33 H 0.380275 -0.006640 0.532782 0.132 Uiso 0.5 1 calc R U P A -1
O2 O 0.4930(6) 0.0474(3) 0.3240(11) 0.075(2) Uani 0.5 1 d D U P A -1
C45 C 0.4424(10) 0.0575(5) 0.461(2) 0.095(4) Uani 0.5 1 d D U P A -1
H34 H 0.386286 0.068803 0.408130 0.115 Uiso 0.5 1 calc R U P A -1
H35 H 0.468542 0.083226 0.541728 0.115 Uiso 0.5 1 calc R U P A -1

loop_
_atom_site_aniso_label
_atom_site_aniso_U_11
_atom_site_aniso_U_22
_atom_site_aniso_U_33
_atom_site_aniso_U_23
_atom_site_aniso_U_13
_atom_site_aniso_U_12
C1 0.055(3) 0.025(3) 0.031(3) -0.004(2) -0.006(2) 0.004(2)
N1 0.041(2) 0.0161(18) 0.0183(18) 0.0002(14) 0.0030(16) 0.0018(15)
C2 0.046(3) 0.018(2) 0.015(2) 0.0012(17) 0.0060(19) 0.0031(19)
C3 0.045(3) 0.019(2) 0.017(2) -0.0014(17) 0.0064(19) -0.0006(19)
C4 0.046(3) 0.020(2) 0.019(2) 0.0029(17) 0.004(2) -0.0028(19)
C5 0.046(3) 0.028(3) 0.028(3) 0.002(2) 0.008(2) 0.001(2)
C6 0.043(3) 0.043(3) 0.033(3) 0.004(2) 0.003(2) -0.003(2)
C7 0.051(3) 0.034(3) 0.032(3) 0.005(2) -0.005(2) -0.012(2)
C8 0.057(3) 0.022(2) 0.025(3) 0.0029(19) -0.003(2) -0.007(2)
C9 0.051(3) 0.022(2) 0.018(2) 0.0033(18) 0.004(2) -0.001(2)
S1 0.0505(7) 0.0158(6) 0.0274(6) -0.0001(4) 0.0079(5) 0.0009(5)
C10 0.046(3) 0.017(2) 0.018(2) 0.0019(17) 0.0087(19) 0.0015(19)
C11 0.044(3) 0.017(2) 0.018(2) 0.0000(17) 0.0094(19) 0.0035(19)
S2 0.0460(7) 0.0205(6) 0.0298(7) 0.0010(5) 0.0105(5) 0.0070(5)
C12 0.044(3) 0.026(2) 0.026(2) 0.0028(19) 0.013(2) 0.003(2)
C13 0.043(3) 0.037(3) 0.038(3) 0.002(2) 0.008(2) 0.010(2)
C14 0.042(3) 0.045(3) 0.043(3) 0.001(2) 0.006(2) 0.001(2)
C15 0.046(3) 0.036(3) 0.035(3) -0.001(2) 0.008(2) -0.005(2)
C16 0.041(3) 0.029(3) 0.025(2) 0.0028(19) 0.009(2) 0.000(2)
C17 0.040(3) 0.024(2) 0.023(2) 0.0025(18) 0.011(2) 0.0024(19)
C18 0.043(3) 0.021(2) 0.017(2) 0.0011(17) 0.0108(19) 0.0023(19)
C19 0.040(3) 0.018(2) 0.019(2) 0.0013(17) 0.0084(19) -0.0003(18)
C20 0.043(3) 0.017(2) 0.017(2) -0.0008(17) 0.0059(19) 0.0025(19)
C21 0.042(3) 0.019(2) 0.018(2) 0.0002(17) 0.0028(19) 0.0017(19)
C22 0.043(3) 0.025(2) 0.019(2) 0.0010(18) 0.0049(19) -0.001(2)
C23 0.049(3) 0.025(2) 0.023(2) -0.0015(19) 0.010(2) 0.000(2)
C24 0.052(3) 0.032(3) 0.033(3) 0.003(2) 0.014(2) 0.004(2)
C25 0.048(3) 0.045(3) 0.039(3) 0.002(2) 0.018(2) -0.005(2)
C26 0.048(3) 0.029(3) 0.036(3) 0.005(2) 0.007(2) -0.008(2)
C27 0.047(3) 0.024(2) 0.024(2) 0.0007(19) 0.006(2) -0.001(2)
S3 0.0478(7) 0.0192(6) 0.0283(6) 0.0019(5) 0.0045(5) -0.0032(5)
C28 0.043(3) 0.019(2) 0.021(2) -0.0003(17) 0.0010(19) -0.0001(19)
C29 0.047(3) 0.017(2) 0.017(2) -0.0002(17) 0.0011(19) 0.0026(19)
S4 0.0468(7) 0.0169(6) 0.0286(7) -0.0013(4) 0.0024(5) 0.0030(5)
C30 0.047(3) 0.021(2) 0.020(2) -0.0024(18) 0.000(2) 0.003(2)
C31 0.048(3) 0.021(2) 0.029(3) -0.0054(19) 0.001(2) 0.003(2)
C32 0.049(3) 0.031(3) 0.029(3) -0.007(2) 0.004(2) 0.010(2)
C33 0.048(3) 0.034(3) 0.026(3) -0.001(2) 0.005(2) 0.001(2)
C34 0.052(3) 0.023(2) 0.021(2) 0.0005(18) 0.004(2) 0.003(2)
C35 0.046(3) 0.019(2) 0.016(2) 0.0006(17) 0.0009(19) 0.0033(19)
C36 0.045(3) 0.020(2) 0.015(2) 0.0001(17) 0.0013(19) 0.0020(19)
C37 0.043(3) 0.018(2) 0.016(2) 0.0018(16) 0.0044(19) 0.0001(18)
O1 0.072(6) 0.114(8) 0.124(8) 0.027(7) 0.019(6) 0.031(6)
C38 0.103(9) 0.126(10) 0.097(10) -0.012(9) 0.008(8) 0.028(9)
C39 0.142(11) 0.095(10) 0.146(11) -0.039(9) 0.011(10) 0.014(9)
C40 0.133(11) 0.124(10) 0.121(10) 0.042(9) 0.010(9) 0.032(9)
C41 0.081(8) 0.097(9) 0.091(9) 0.039(7) 0.037(7) -0.003(7)
C42 0.111(7) 0.092(8) 0.096(7) 0.001(7) 0.023(7) 0.006(7)
C43 0.117(8) 0.114(8) 0.111(8) 0.016(7) 0.012(7) -0.014(7)
C44 0.118(8) 0.120(8) 0.099(8) 0.017(7) 0.040(7) -0.017(7)
O2 0.079(5) 0.084(6) 0.070(5) -0.006(4) 0.042(4) -0.022(4)
C45 0.091(7) 0.111(8) 0.093(7) -0.009(6) 0.044(6) -0.020(6)

loop_
_atom_type_symbol
_atom_type_description
_atom_type_scat_dispersion_real
_atom_type_scat_dispersion_imag
_atom_type_scat_source
C C 0.0033 0.0016 'International Tables Vol C Tables 4.2.6.8 and 6.1.1.4'
H H 0.0000 0.0000 'International Tables Vol C Tables 4.2.6.8 and 6.1.1.4'
N N 0.0061 0.0033 'International Tables Vol C Tables 4.2.6.8 and 6.1.1.4'
S S 0.1246 0.1234 'International Tables Vol C Tables 4.2.6.8 and 6.1.1.4'
O O 0.0106 0.0060 'International Tables Vol C Tables 4.2.6.8 and 6.1.1.4'

loop_
_geom_angle_atom_site_label_1
_geom_angle_atom_site_label_2
_geom_angle_atom_site_label_3
_geom_angle
N1 C1 H1 109.5
N1 C1 H2 109.5
H1 C1 H2 109.5
N1 C1 H3 109.5
H1 C1 H3 109.5
H2 C1 H3 109.5
C2 N1 C37 106.2(4)
C2 N1 C1 118.9(3)
C37 N1 C1 116.1(3)
N1 C2 C19 109.9(4)
N1 C2 C3 127.6(4)
C19 C2 C3 122.4(4)
C10 C3 C2 115.8(4)
C10 C3 C4 111.2(4)
C2 C3 C4 133.0(4)
C5 C4 C9 117.3(4)
C5 C4 C3 131.5(4)
C9 C4 C3 111.1(4)
C6 C5 C4 120.7(5)
C6 C5 H4 119.6
C4 C5 H4 119.6
C5 C6 C7 120.5(5)
C5 C6 H5 119.8
C7 C6 H5 119.8
C8 C7 C6 120.8(5)
C8 C7 H6 119.6
C6 C7 H6 119.6
C7 C8 C9 118.3(5)
C7 C8 H7 120.8
C9 C8 H7 120.8
C8 C9 C4 122.0(5)
C8 C9 S1 124.9(4)
C4 C9 S1 113.0(4)
C9 S1 C10 90.9(2)
C11 C10 C3 121.6(4)
C11 C10 S1 124.8(3)
C3 C10 S1 113.3(3)
C10 C11 C18 121.8(4)
C10 C11 S2 124.8(3)
C18 C11 S2 113.1(4)
C11 S2 C12 91.1(2)
C13 C12 C17 122.3(4)
C13 C12 S2 125.4(4)
C17 C12 S2 112.1(4)
C14 C13 C12 118.2(5)
C14 C13 H8 120.9
C12 C13 H8 120.9
C13 C14 C15 120.8(5)
C13 C14 H9 119.6
C15 C14 H9 119.6
C16 C15 C14 120.9(5)
C16 C15 H10 119.5
C14 C15 H10 119.5
C15 C16 C17 119.7(4)
C15 C16 H11 120.2
C17 C16 H11 120.2
C16 C17 C12 118.0(4)
C16 C17 C18 129.6(4)
C12 C17 C18 112.0(4)
C11 C18 C19 116.8(4)
C11 C18 C17 111.3(4)
C19 C18 C17 131.6(4)
C2 C19 C18 119.0(4)
C2 C19 C20 106.5(4)
C18 C19 C20 134.1(4)
C37 C20 C21 118.6(4)
C37 C20 C19 105.7(4)
C21 C20 C19 135.1(4)
C28 C21 C20 117.7(4)
C28 C21 C22 110.6(4)
C20 C21 C22 131.2(4)
C27 C22 C23 118.0(4)
C27 C22 C21 112.2(4)
C23 C22 C21 129.3(4)
C24 C23 C22 119.8(4)
C24 C23 H12 120.1
C22 C23 H12 120.1
C23 C24 C25 120.9(5)
C23 C24 H13 119.6
C25 C24 H13 119.6
C26 C25 C24 120.7(5)
C26 C25 H14 119.7
C24 C25 H14 119.7
C25 C26 C27 118.6(4)
C25 C26 H15 120.7
C27 C26 H15 120.7
C26 C27 C22 121.8(4)
C26 C27 S3 125.6(4)
C22 C27 S3 112.5(4)
C27 S3 C28 91.0(2)
C29 C28 C21 121.5(4)
C29 C28 S3 125.3(3)
C21 C28 S3 113.2(3)
C28 C29 C36 121.5(4)
C28 C29 S4 125.5(3)
C36 C29 S4 113.0(3)
C29 S4 C30 91.1(2)
C31 C30 C35 122.7(4)
C31 C30 S4 124.9(4)
C35 C30 S4 112.5(4)
C32 C31 C30 118.3(4)
C32 C31 H16 120.9
C30 C31 H16 120.9
C31 C32 C33 120.1(5)
C31 C32 H17 119.9
C33 C32 H17 119.9
C34 C33 C32 121.0(5)
C34 C33 H18 119.5
C32 C33 H18 119.5
C33 C34 C35 120.5(4)
C33 C34 H19 119.7
C35 C34 H19 119.7
C34 C35 C30 117.3(4)
C34 C35 C36 131.1(4)
C30 C35 C36 111.4(4)
C29 C36 C37 116.7(4)
C29 C36 C35 111.9(4)
C37 C36 C35 131.3(4)
C20 C37 N1 110.6(4)
C20 C37 C36 122.3(4)
N1 C37 C36 127.1(4)
C41 O1 C38 111.8(5)
O1 C38 C39 109.0(6)
O1 C38 H20 109.9
C39 C38 H20 109.9
O1 C38 H21 109.9
C39 C38 H21 109.9
H20 C38 H21 108.3
C38 C39 C40 103.0(6)
C38 C39 H22 111.2
C40 C39 H22 111.2
C38 C39 H23 111.2
C40 C39 H23 111.2
H22 C39 H23 109.1
C41 C40 C39 104.1(6)
C41 C40 H24 110.9
C39 C40 H24 110.9
C41 C40 H25 110.9
C39 C40 H25 110.9
H24 C40 H25 108.9
O1 C41 C40 107.6(5)
O1 C41 H26 110.2
C40 C41 H26 110.2
O1 C41 H27 110.2
C40 C41 H27 110.2
H26 C41 H27 108.5
O2 C42 C43 106.7(7)
O2 C42 H28 110.4
C43 C42 H28 110.4
O2 C42 H29 110.4
C43 C42 H29 110.4
H28 C42 H29 108.6
C42 C43 C44 103.2(6)
C42 C43 H30 111.1
C44 C43 H30 111.1
C42 C43 H31 111.1
C44 C43 H31 111.1
H30 C43 H31 109.1
C43 C44 C45 105.0(5)
C43 C44 H32 110.7
C45 C44 H32 110.7
C43 C44 H33 110.7
C45 C44 H33 110.7
H32 C44 H33 108.8
C42 O2 C45 107.9(6)
O2 C45 C44 105.9(6)
O2 C45 H34 110.6
C44 C45 H34 110.6
O2 C45 H35 110.6
C44 C45 H35 110.6
H34 C45 H35 108.7

loop_
_geom_bond_atom_site_label_1
_geom_bond_atom_site_label_2
_geom_bond_distance
C1 N1 1.473(6)
C1 H1 0.9800
C1 H2 0.9800
C1 H3 0.9800
N1 C2 1.404(6)
N1 C37 1.408(6)
C2 C19 1.406(6)
C2 C3 1.418(6)
C3 C10 1.402(6)
C3 C4 1.453(6)
C4 C5 1.405(7)
C4 C9 1.417(6)
C5 C6 1.381(7)
C5 H4 0.9500
C6 C7 1.399(7)
C6 H5 0.9500
C7 C8 1.382(8)
C7 H6 0.9500
C8 C9 1.399(7)
C8 H7 0.9500
C9 S1 1.733(5)
S1 C10 1.743(4)
C10 C11 1.391(7)
C11 C18 1.402(6)
C11 S2 1.746(4)
S2 C12 1.748(5)
C12 C13 1.379(7)
C12 C17 1.416(6)
C13 C14 1.379(8)
C13 H8 0.9500
C14 C15 1.396(7)
C14 H9 0.9500
C15 C16 1.380(7)
C15 H10 0.9500
C16 C17 1.397(7)
C16 H11 0.9500
C17 C18 1.452(7)
C18 C19 1.427(6)
C19 C20 1.459(6)
C20 C37 1.397(6)
C20 C21 1.424(6)
C21 C28 1.404(6)
C21 C22 1.457(6)
C22 C27 1.408(6)
C22 C23 1.414(6)
C23 C24 1.381(7)
C23 H12 0.9500
C24 C25 1.403(7)
C24 H13 0.9500
C25 C26 1.378(7)
C25 H14 0.9500
C26 C27 1.401(7)
C26 H15 0.9500
C27 S3 1.740(5)
S3 C28 1.749(5)
C28 C29 1.394(7)
C29 C36 1.394(6)
C29 S4 1.742(4)
S4 C30 1.746(5)
C30 C31 1.387(7)
C30 C35 1.413(6)
C31 C32 1.383(7)
C31 H16 0.9500
C32 C33 1.405(7)
C32 H17 0.9500
C33 C34 1.372(7)
C33 H18 0.9500
C34 C35 1.397(7)
C34 H19 0.9500
C35 C36 1.453(6)
C36 C37 1.415(6)
O1 C41 1.408(8)
O1 C38 1.420(8)
C38 C39 1.522(9)
C38 H20 0.9900
C38 H21 0.9900
C39 C40 1.561(9)
C39 H22 0.9900
C39 H23 0.9900
C40 C41 1.545(9)
C40 H24 0.9900
C40 H25 0.9900
C41 H26 0.9900
C41 H27 0.9900
C42 O2 1.432(9)
C42 C43 1.543(9)
C42 H28 0.9900
C42 H29 0.9900
C43 C44 1.552(9)
C43 H30 0.9900
C43 H31 0.9900
C44 C45 1.565(9)
C44 H32 0.9900
C44 H33 0.9900
O2 C45 1.435(8)
C45 H34 0.9900
C45 H35 0.9900

loop_
_geom_torsion_atom_site_label_1
_geom_torsion_atom_site_label_2
_geom_torsion_atom_site_label_3
_geom_torsion_atom_site_label_4
_geom_torsion
C37 N1 C2 C19 -0.4(4)
C1 N1 C2 C19 -133.6(4)
C37 N1 C2 C3 -179.1(4)
C1 N1 C2 C3 47.7(6)
N1 C2 C3 C10 -178.0(4)
C19 C2 C3 C10 3.5(6)
N1 C2 C3 C4 1.2(8)
C19 C2 C3 C4 -177.3(4)
C10 C3 C4 C5 -167.9(4)
C2 C3 C4 C5 12.9(8)
C10 C3 C4 C9 7.7(5)
C2 C3 C4 C9 -171.5(4)
C9 C4 C5 C6 5.2(7)
C3 C4 C5 C6 -179.3(5)
C4 C5 C6 C7 -0.2(7)
C5 C6 C7 C8 -3.3(7)
C6 C7 C8 C9 1.4(7)
C7 C8 C9 C4 3.9(7)
C7 C8 C9 S1 -172.8(4)
C5 C4 C9 C8 -7.2(6)
C3 C4 C9 C8 176.5(4)
C5 C4 C9 S1 169.9(3)
C3 C4 C9 S1 -6.4(5)
C8 C9 S1 C10 179.7(4)
C4 C9 S1 C10 2.7(3)
C2 C3 C10 C11 -12.2(6)
C4 C3 C10 C11 168.5(4)
C2 C3 C10 S1 173.5(3)
C4 C3 C10 S1 -5.8(5)
C9 S1 C10 C11 -172.2(4)
C9 S1 C10 C3 1.9(3)
C3 C10 C11 C18 6.4(6)
S1 C10 C11 C18 -179.9(3)
C3 C10 C11 S2 -166.2(3)
S1 C10 C11 S2 7.5(6)
C10 C11 S2 C12 168.5(4)
C18 C11 S2 C12 -4.7(3)
C11 S2 C12 C13 -174.3(4)
C11 S2 C12 C17 1.4(3)
C17 C12 C13 C14 -3.2(7)
S2 C12 C13 C14 172.0(4)
C12 C13 C14 C15 -0.2(8)
C13 C14 C15 C16 2.2(8)
C14 C15 C16 C17 -0.7(7)
C15 C16 C17 C12 -2.6(6)
C15 C16 C17 C18 -174.5(4)
C13 C12 C17 C16 4.6(7)
S2 C12 C17 C16 -171.2(3)
C13 C12 C17 C18 177.9(4)
S2 C12 C17 C18 2.1(5)
C10 C11 C18 C19 8.2(6)
S2 C11 C18 C19 -178.4(3)
C10 C11 C18 C17 -166.7(4)
S2 C11 C18 C17 6.7(4)
C16 C17 C18 C11 166.7(4)
C12 C17 C18 C11 -5.6(5)
C16 C17 C18 C19 -7.2(8)
C12 C17 C18 C19 -179.5(4)
N1 C2 C19 C18 -168.0(4)
C3 C2 C19 C18 10.8(6)
N1 C2 C19 C20 6.2(5)
C3 C2 C19 C20 -175.1(4)
C11 C18 C19 C2 -16.3(6)
C17 C18 C19 C2 157.3(4)
C11 C18 C19 C20 171.5(4)
C17 C18 C19 C20 -14.9(8)
C2 C19 C20 C37 -9.5(5)
C18 C19 C20 C37 163.4(5)
C2 C19 C20 C21 161.4(5)
C18 C19 C20 C21 -25.8(8)
C37 C20 C21 C28 -13.0(6)
C19 C20 C21 C28 177.0(5)
C37 C20 C21 C22 157.8(4)
C19 C20 C21 C22 -12.2(8)
C28 C21 C22 C27 -7.5(5)
C20 C21 C22 C27 -178.8(4)
C28 C21 C22 C23 164.8(5)
C20 C21 C22 C23 -6.5(8)
C27 C22 C23 C24 -4.6(7)
C21 C22 C23 C24 -176.6(5)
C22 C23 C24 C25 0.5(7)
C23 C24 C25 C26 2.2(8)
C24 C25 C26 C27 -0.7(8)
C25 C26 C27 C22 -3.6(7)
C25 C26 C27 S3 171.7(4)
C23 C22 C27 C26 6.3(7)
C21 C22 C27 C26 179.6(4)
C23 C22 C27 S3 -169.6(3)
C21 C22 C27 S3 3.7(5)
C26 C27 S3 C28 -174.9(5)
C22 C27 S3 C28 0.8(4)
C20 C21 C28 C29 3.8(6)
C22 C21 C28 C29 -168.7(4)
C20 C21 C28 S3 -179.2(3)
C22 C21 C28 S3 8.2(5)
C27 S3 C28 C29 171.5(4)
C27 S3 C28 C21 -5.3(4)
C21 C28 C29 C36 3.1(7)
S3 C28 C29 C36 -173.4(3)
C21 C28 C29 S4 -179.9(3)
S3 C28 C29 S4 3.6(6)
C28 C29 S4 C30 179.7(4)
C36 C29 S4 C30 -3.0(3)
C29 S4 C30 C31 -177.4(4)
C29 S4 C30 C35 1.0(4)
C35 C30 C31 C32 -2.4(7)
S4 C30 C31 C32 175.8(4)
C30 C31 C32 C33 -0.7(7)
C31 C32 C33 C34 1.8(7)
C32 C33 C34 C35 0.2(7)
C33 C34 C35 C30 -3.1(6)
C33 C34 C35 C36 -177.3(4)
C31 C30 C35 C34 4.3(7)
S4 C30 C35 C34 -174.2(3)
C31 C30 C35 C36 179.5(4)
S4 C30 C35 C36 1.1(5)
C28 C29 C36 C37 -0.7(6)
S4 C29 C36 C37 -178.1(3)
C28 C29 C36 C35 -178.4(4)
S4 C29 C36 C35 4.2(5)
C34 C35 C36 C29 171.1(5)
C30 C35 C36 C29 -3.4(5)
C34 C35 C36 C37 -6.2(8)
C30 C35 C36 C37 179.3(4)
C21 C20 C37 N1 -163.1(4)
C19 C20 C37 N1 9.6(5)
C21 C20 C37 C36 16.0(6)
C19 C20 C37 C36 -171.3(4)
C2 N1 C37 C20 -5.9(4)
C1 N1 C37 C20 128.8(4)
C2 N1 C37 C36 175.1(4)
C1 N1 C37 C36 -50.2(6)
C29 C36 C37 C20 -9.0(6)
C35 C36 C37 C20 168.2(4)
C29 C36 C37 N1 169.9(4)
C35 C36 C37 N1 -12.9(7)
C41 O1 C38 C39 -8(2)
O1 C38 C39 C40 18(2)
C38 C39 C40 C41 -21(2)
C38 O1 C41 C40 -6.3(19)
C39 C40 C41 O1 17(2)
O2 C42 C43 C44 -25(2)
C42 C43 C44 C45 7(2)
C43 C42 O2 C45 35.5(18)
C42 O2 C45 C44 -30.2(16)
C43 C44 C45 O2 13(2)
